data_4086910
loop_
_publ_author_name
'Jian, Zhongbao'
'Daniliuc, Constantin G.'
'Kehr, Gerald'
'Erker, Gerhard'

_publ_section_title
;
 Frustrated Lewis Pair vs Metal--Carbon \s-Bond Insertion Chemistry at an
 o-Phenylene-Bridged Cp2Zr+/PPh2 System
;
_journal_issue 2
_journal_name_full Organometallics
_journal_page_first 424
_journal_paper_doi 10.1021/acs.organomet.6b00828
_journal_volume 36
_journal_year 2017
_chemical_formula_sum 'C56 H32 B Cl2 F20 O P Zr'
_chemical_formula_weight 1304.71
_space_group_crystal_system triclinic
_space_group_IT_number 2
_space_group_name_Hall '-P 1'
_space_group_name_H-M_alt 'P -1'
_symmetry_space_group_name_Hall '-P 1'
_symmetry_space_group_name_H-M 'P -1'
_atom_sites_solution_hydrogens geom
_cell_angle_alpha 68.2650(10)
_cell_angle_beta 80.0390(10)
_cell_angle_gamma 75.4080(10)
_cell_formula_units_Z 2
_cell_length_a 11.6551(3)
_cell_length_b 13.5587(3)
_cell_length_c 18.1762(5)
_cell_measurement_reflns_used 6449
_cell_measurement_temperature 100.(2)
_cell_measurement_theta_max 68.0842
_cell_measurement_theta_min 3.5858
_cell_volume 2571.92(11)
_computing_cell_refinement 'SAINT V8.34A (Bruker AXS Inc., 2013)'
_computing_data_collection 'APEX2 v.2014.1--1 (Bruker AXS Inc., 2014)'
_computing_data_reduction 'SAINT V8.34A (Bruker AXS Inc., 2013)'
_computing_molecular_graphics 'APEX2 v.2014.1--1 (Bruker AXS Inc., 2014)'
_computing_publication_material 'APEX2 v.2014.1--1 (Bruker AXS Inc., 2014)'
_computing_structure_refinement 'SHELXL-2014 (Sheldrick, 2014)'
_computing_structure_solution 'SHELXL--2014 (Sheldrick, 2014)'
_diffrn_ambient_temperature 100.(2)
_diffrn_detector_area_resol_mean 8.3333
_diffrn_measured_fraction_theta_full 0.955
_diffrn_measured_fraction_theta_max 0.955
_diffrn_measurement_device_type 'KappaCCD APEXII'
_diffrn_measurement_method 'phi / omega scans'
_diffrn_radiation_monochromator graphite
_diffrn_radiation_type CuK\a
_diffrn_radiation_wavelength 1.54178
_diffrn_reflns_av_R_equivalents 0.0549
_diffrn_reflns_av_unetI/netI 0.0610
_diffrn_reflns_limit_h_max 13
_diffrn_reflns_limit_h_min -13
_diffrn_reflns_limit_k_max 16
_diffrn_reflns_limit_k_min -15
_diffrn_reflns_limit_l_max 21
_diffrn_reflns_limit_l_min -21
_diffrn_reflns_number 23052
_diffrn_reflns_theta_full 66.59
_diffrn_reflns_theta_max 66.59
_diffrn_reflns_theta_min 3.65
_diffrn_source 'fine-focus sealed tube'
_diffrn_source_type 'fine-focus sealed tube'
_exptl_absorpt_coefficient_mu 4.045
_exptl_absorpt_correction_T_max 0.79
_exptl_absorpt_correction_T_min 0.67
_exptl_absorpt_correction_type multi-scan
_exptl_absorpt_process_details
;
Bruker AXS (2014). SADABS, Version 2014/2, Bruker AXS Inc., Madison, Wisconsin,
USA.
;
_exptl_crystal_colour colourless
_exptl_crystal_density_diffrn 1.685
_exptl_crystal_density_method 'not measured'
_exptl_crystal_description prism
_exptl_crystal_F_000 1300
_exptl_crystal_size_max 0.180
_exptl_crystal_size_mid 0.100
_exptl_crystal_size_min 0.060
_refine_diff_density_max 0.507
_refine_diff_density_min -0.550
_refine_ls_extinction_method none
_refine_ls_goodness_of_fit_ref 1.046
_refine_ls_hydrogen_treatment constr
_refine_ls_matrix_type full
_refine_ls_number_parameters 741
_refine_ls_number_reflns 8688
_refine_ls_number_restraints 0
_refine_ls_restrained_S_all 1.046
_refine_ls_R_factor_all 0.0532
_refine_ls_R_factor_gt 0.0395
_refine_ls_shift/su_max 0.001
_refine_ls_shift/su_mean 0.000
_refine_ls_structure_factor_coef Fsqd
_refine_ls_weighting_details 'w=1/[\s^2^(Fo^2^)+(0.0391P)^2^+0.5709P] where P=(Fo^2^+2Fc^2^)/3'
_refine_ls_weighting_scheme calc
_refine_ls_wR_factor_gt 0.0875
_refine_ls_wR_factor_ref 0.0929
_reflns_number_gt 7013
_reflns_number_total 8688
_reflns_threshold_expression 'I > 2\s(I)'
_cod_data_source_file om6b00828_si_002.cif
_cod_data_source_block erk8219
_cod_depositor_comments 'Adding full bibliography for 4086908--4086918.cif.'
_cod_database_code 4086910

loop_
_space_group_symop_operation_xyz
'x, y, z'
'-x, -y, -z'

loop_
_atom_site_type_symbol
_atom_site_label
_atom_site_fract_x
_atom_site_fract_y
_atom_site_fract_z
_atom_site_U_iso_or_equiv
_atom_site_adp_type
_atom_site_calc_flag
_atom_site_refinement_flags_adp
_atom_site_refinement_flags_posn
_atom_site_occupancy
P P1 0.51294(7) 0.44603(7) 0.20711(4) 0.01510(17) Uani d . . 1
Zr Zr1 0.27168(2) 0.33616(2) 0.36392(2) 0.01558(8) Uani d . . 1
B B1 0.0761(3) 0.9369(3) 0.2581(2) 0.0137(7) Uani d . . 1
C C1 0.4769(3) 0.4766(3) 0.30214(18) 0.0194(7) Uani d . . 1
O O1 0.36552(19) 0.45007(18) 0.33084(12) 0.0181(5) Uani d . . 1
C C2 0.5728(3) 0.4037(3) 0.35749(19) 0.0246(8) Uani d . . 1
H H2A 0.55 0.4094 0.4105 0.037 Uiso calc U R 1
H H2B 0.6488 0.4265 0.3364 0.037 Uiso calc U R 1
H H2C 0.5811 0.3283 0.3611 0.037 Uiso calc U R 1
C C3 0.4709(3) 0.5947(3) 0.2900(2) 0.0260(8) Uani d . . 1
H H3A 0.3975 0.6392 0.2661 0.039 Uiso calc U R 1
H H3B 0.5397 0.6188 0.2547 0.039 Uiso calc U R 1
H H3C 0.4718 0.6023 0.3415 0.039 Uiso calc U R 1
C C11 0.2366(3) 0.2851(3) 0.51137(18) 0.0239(8) Uani d . . 1
H H11 0.1827 0.338 0.53 0.029 Uiso calc U R 1
C C12 0.2062(3) 0.2012(3) 0.49574(19) 0.0292(9) Uani d . . 1
H H12 0.1292 0.185 0.5039 0.035 Uiso calc U R 1
C C13 0.3108(5) 0.1461(3) 0.4660(2) 0.0459(12) Uani d . . 1
H H13 0.3171 0.0866 0.4488 0.055 Uiso calc U R 1
C C14 0.4051(4) 0.1935(4) 0.4657(2) 0.0492(13) Uani d . . 1
H H14 0.4861 0.1717 0.4484 0.059 Uiso calc U R 1
C C15 0.3594(3) 0.2774(4) 0.4948(2) 0.0367(10) Uani d . . 1
H H15 0.4038 0.3223 0.5023 0.044 Uiso calc U R 1
C C16 0.0484(3) 0.3671(3) 0.36379(19) 0.0225(8) Uani d . . 1
H H16 0.0014 0.3434 0.4127 0.027 Uiso calc U R 1
C C17 0.1002(3) 0.3060(3) 0.31438(19) 0.0215(7) Uani d . . 1
H H17 0.0962 0.2329 0.3246 0.026 Uiso calc U R 1
C C18 0.1593(3) 0.3723(3) 0.24681(18) 0.0181(7) Uani d . . 1
H H18 0.201 0.3515 0.2033 0.022 Uiso calc U R 1
C C19 0.1462(3) 0.4731(3) 0.25447(19) 0.0194(7) Uani d . . 1
H H19 0.1772 0.5329 0.2173 0.023 Uiso calc U R 1
C C20 0.0786(3) 0.4705(3) 0.3275(2) 0.0213(7) Uani d . . 1
H H20 0.0573 0.528 0.3484 0.026 Uiso calc U R 1
C C21 0.4994(3) 0.3084(3) 0.22598(17) 0.0157(7) Uani d . . 1
C C22 0.4097(3) 0.2603(3) 0.27981(17) 0.0163(7) Uani d . . 1
C C23 0.4041(3) 0.1584(3) 0.27908(18) 0.0197(7) Uani d . . 1
H H23 0.3441 0.1231 0.3133 0.024 Uiso calc U R 1
C C24 0.4808(3) 0.1065(3) 0.23153(19) 0.0196(7) Uani d . . 1
H H24 0.4739 0.0366 0.2349 0.024 Uiso calc U R 1
C C25 0.5679(3) 0.1559(3) 0.1788(2) 0.0239(8) Uani d . . 1
H H25 0.6204 0.121 0.1455 0.029 Uiso calc U R 1
C C26 0.5765(3) 0.2573(3) 0.17586(19) 0.0220(7) Uani d . . 1
H H26 0.6348 0.2929 0.1397 0.026 Uiso calc U R 1
C C31 0.6637(3) 0.4637(3) 0.17083(18) 0.0172(7) Uani d . . 1
C C32 0.7595(3) 0.3816(3) 0.2026(2) 0.0275(8) Uani d . . 1
H H32 0.7456 0.3137 0.2394 0.033 Uiso calc U R 1
C C33 0.8752(3) 0.3983(3) 0.1807(2) 0.0342(9) Uani d . . 1
H H33 0.9404 0.3417 0.2018 0.041 Uiso calc U R 1
C C34 0.8949(3) 0.4980(3) 0.1279(2) 0.0292(8) Uani d . . 1
H H34 0.9739 0.5098 0.1133 0.035 Uiso calc U R 1
C C35 0.8012(3) 0.5798(3) 0.0964(2) 0.0259(8) Uani d . . 1
H H35 0.8158 0.648 0.0605 0.031 Uiso calc U R 1
C C36 0.6853(3) 0.5636(3) 0.11666(18) 0.0204(7) Uani d . . 1
H H36 0.6208 0.6199 0.0939 0.025 Uiso calc U R 1
C C41 0.4137(3) 0.5357(3) 0.13269(18) 0.0176(7) Uani d . . 1
C C42 0.3600(3) 0.4904(3) 0.09296(18) 0.0205(7) Uani d . . 1
H H42 0.3768 0.4141 0.1049 0.025 Uiso calc U R 1
C C43 0.2822(3) 0.5573(3) 0.03616(18) 0.0237(8) Uani d . . 1
H H43 0.2448 0.5264 0.0099 0.028 Uiso calc U R 1
C C44 0.2589(3) 0.6681(3) 0.01768(19) 0.0266(8) Uani d . . 1
H H44 0.2054 0.7134 -0.0211 0.032 Uiso calc U R 1
C C45 0.3135(3) 0.7139(3) 0.0556(2) 0.0278(8) Uani d . . 1
H H45 0.2984 0.7905 0.0422 0.033 Uiso calc U R 1
C C46 0.3898(3) 0.6475(3) 0.11288(19) 0.0222(7) Uani d . . 1
H H46 0.4264 0.6789 0.1391 0.027 Uiso calc U R 1
C C51 0.0194(3) 0.9054(3) 0.19365(17) 0.0148(6) Uani d . . 1
C C52 -0.0513(3) 0.9873(3) 0.13815(19) 0.0185(7) Uani d . . 1
F F52 -0.07750(17) 1.08958(15) 0.13963(11) 0.0243(4) Uani d . . 1
C C53 -0.1005(3) 0.9713(3) 0.08069(18) 0.0209(7) Uani d . . 1
F F53 -0.17197(19) 1.05434(16) 0.03050(12) 0.0318(5) Uani d . . 1
C C54 -0.0772(3) 0.8699(3) 0.07462(18) 0.0209(7) Uani d . . 1
F F54 -0.12419(19) 0.85331(17) 0.01858(11) 0.0307(5) Uani d . . 1
C C55 -0.0052(3) 0.7868(3) 0.12583(18) 0.0170(7) Uani d . . 1
F F55 0.01940(17) 0.68700(15) 0.12064(11) 0.0220(4) Uani d . . 1
C C56 0.0431(3) 0.8056(2) 0.18327(17) 0.0135(6) Uani d . . 1
F F56 0.11567(15) 0.71861(14) 0.22941(10) 0.0169(4) Uani d . . 1
C C61 -0.0257(3) 1.0006(2) 0.30934(17) 0.0145(6) Uani d . . 1
C C62 -0.1482(3) 1.0095(3) 0.31592(18) 0.0179(7) Uani d . . 1
F F62 -0.19860(16) 0.96886(16) 0.27430(11) 0.0232(4) Uani d . . 1
C C63 -0.2284(3) 1.0571(3) 0.36417(19) 0.0185(7) Uani d . . 1
F F63 -0.34611(16) 1.06327(17) 0.36722(11) 0.0272(5) Uani d . . 1
C C64 -0.1882(3) 1.0983(3) 0.41172(18) 0.0198(7) Uani d . . 1
F F64 -0.26450(17) 1.14328(17) 0.46068(11) 0.0280(5) Uani d . . 1
C C65 -0.0673(3) 1.0892(3) 0.40974(18) 0.0180(7) Uani d . . 1
F F65 -0.02585(17) 1.12601(16) 0.45755(10) 0.0234(4) Uani d . . 1
C C66 0.0084(3) 1.0417(3) 0.36016(18) 0.0165(7) Uani d . . 1
F F66 0.12702(15) 1.03443(15) 0.36208(10) 0.0190(4) Uani d . . 1
C C71 0.1727(3) 1.0085(3) 0.19775(17) 0.0136(6) Uani d . . 1
C C72 0.2699(3) 0.9571(3) 0.16000(18) 0.0180(7) Uani d . . 1
F F72 0.29002(16) 0.84846(15) 0.17858(11) 0.0216(4) Uani d . . 1
C C73 0.3507(3) 1.0085(3) 0.10283(18) 0.0201(7) Uani d . . 1
F F73 0.44099(18) 0.95145(17) 0.06983(12) 0.0336(5) Uani d . . 1
C C74 0.3348(3) 1.1201(3) 0.08001(18) 0.0210(7) Uani d . . 1
F F74 0.41156(19) 1.17346(17) 0.02451(11) 0.0339(5) Uani d . . 1
C C75 0.2414(3) 1.1751(3) 0.11539(18) 0.0209(8) Uani d . . 1
F F75 0.2257(2) 1.28387(16) 0.09338(11) 0.0320(5) Uani d . . 1
C C76 0.1632(3) 1.1196(3) 0.17240(17) 0.0177(7) Uani d . . 1
F F76 0.07189(18) 1.18191(15) 0.20271(11) 0.0249(4) Uani d . . 1
C C81 0.1421(3) 0.8300(3) 0.32896(17) 0.0145(7) Uani d . . 1
C C82 0.2521(3) 0.8150(3) 0.35497(17) 0.0161(7) Uani d . . 1
F F82 0.32267(16) 0.88825(15) 0.31992(10) 0.0212(4) Uani d . . 1
C C83 0.2998(3) 0.7252(3) 0.41717(18) 0.0176(7) Uani d . . 1
F F83 0.40899(17) 0.71560(16) 0.43760(11) 0.0270(5) Uani d . . 1
C C84 0.2370(3) 0.6446(3) 0.45658(18) 0.0191(7) Uani d . . 1
F F84 0.28327(19) 0.55554(16) 0.51519(11) 0.0301(5) Uani d . . 1
C C85 0.1260(3) 0.6565(3) 0.43444(18) 0.0171(7) Uani d . . 1
F F85 0.06255(17) 0.57851(15) 0.47255(10) 0.0245(4) Uani d . . 1
C C86 0.0812(3) 0.7479(3) 0.37312(17) 0.0159(7) Uani d . . 1
F F86 -0.02960(15) 0.75448(15) 0.35557(10) 0.0192(4) Uani d . . 1
C C91 0.6994(5) 0.7642(4) 0.2844(3) 0.0522(12) Uani d . . 1
H H91A 0.7485 0.8091 0.2918 0.063 Uiso calc U R 1
H H91B 0.6336 0.7565 0.3272 0.063 Uiso calc U R 1
Cl Cl1 0.78684(10) 0.63579(9) 0.29238(7) 0.0456(3) Uani d . . 1
Cl Cl2 0.63913(9) 0.83118(9) 0.19144(6) 0.0433(3) Uani d . . 1

loop_
_atom_site_aniso_label
_atom_site_aniso_U_11
_atom_site_aniso_U_22
_atom_site_aniso_U_33
_atom_site_aniso_U_12
_atom_site_aniso_U_13
_atom_site_aniso_U_23
P1 0.0160(4) 0.0132(4) 0.0145(4) -0.0019(3) -0.0011(3) -0.0038(3)
Zr1 0.01671(14) 0.01681(15) 0.01183(13) -0.00294(12) -0.00101(10) -0.00377(10)
B1 0.0150(18) 0.0106(18) 0.0158(17) -0.0005(15) -0.0043(14) -0.0049(14)
C1 0.0204(17) 0.0217(18) 0.0176(16) -0.0047(15) -0.0015(13) -0.0083(14)
O1 0.0183(12) 0.0213(12) 0.0168(11) -0.0050(10) 0.0008(9) -0.0094(9)
C2 0.0224(18) 0.034(2) 0.0165(16) -0.0085(17) -0.0032(13) -0.0046(15)
C3 0.030(2) 0.028(2) 0.0263(18) -0.0100(17) 0.0027(15) -0.0149(16)
C11 0.0253(18) 0.036(2) 0.0097(15) -0.0081(17) -0.0003(13) -0.0068(14)
C12 0.035(2) 0.034(2) 0.0157(17) -0.0154(19) -0.0024(15) 0.0000(15)
C13 0.085(4) 0.018(2) 0.0171(19) 0.001(2) 0.004(2) 0.0027(16)
C14 0.027(2) 0.056(3) 0.021(2) 0.016(2) 0.0037(16) 0.018(2)
C15 0.025(2) 0.063(3) 0.0173(18) -0.019(2) -0.0061(15) 0.0002(18)
C16 0.0174(17) 0.030(2) 0.0221(17) -0.0072(16) -0.0009(13) -0.0106(15)
C17 0.0222(18) 0.0211(18) 0.0247(17) -0.0099(16) -0.0047(14) -0.0071(14)
C18 0.0192(17) 0.0208(18) 0.0158(15) 0.0006(15) -0.0045(13) -0.0099(13)
C19 0.0174(17) 0.0166(17) 0.0196(16) -0.0008(14) -0.0050(13) -0.0013(13)
C20 0.0154(16) 0.0240(19) 0.0289(18) 0.0000(15) -0.0056(13) -0.0151(15)
C21 0.0177(16) 0.0140(16) 0.0144(15) -0.0021(14) -0.0046(12) -0.0032(12)
C22 0.0185(16) 0.0147(16) 0.0139(15) -0.0009(14) -0.0045(12) -0.0030(12)
C23 0.0208(17) 0.0167(17) 0.0194(16) -0.0057(15) -0.0020(13) -0.0022(13)
C24 0.0243(18) 0.0103(16) 0.0237(17) -0.0015(15) -0.0087(14) -0.0037(13)
C25 0.0257(19) 0.0217(19) 0.0260(18) 0.0021(16) 0.0001(14) -0.0157(15)
C26 0.0236(18) 0.0210(18) 0.0178(16) -0.0049(16) 0.0023(13) -0.0043(14)
C31 0.0205(17) 0.0181(17) 0.0162(15) -0.0060(15) 0.0003(12) -0.0089(13)
C32 0.0218(19) 0.0189(19) 0.038(2) -0.0014(16) -0.0054(15) -0.0053(16)
C33 0.0210(19) 0.030(2) 0.054(2) 0.0021(17) -0.0065(17) -0.0199(19)
C34 0.0170(18) 0.037(2) 0.041(2) -0.0082(17) 0.0007(15) -0.0209(18)
C35 0.031(2) 0.029(2) 0.0228(18) -0.0156(18) 0.0015(15) -0.0097(15)
C36 0.0224(18) 0.0192(18) 0.0196(16) -0.0048(15) -0.0043(13) -0.0051(14)
C41 0.0187(17) 0.0169(17) 0.0145(15) -0.0020(14) 0.0003(12) -0.0041(13)
C42 0.0247(18) 0.0217(18) 0.0133(15) -0.0045(16) 0.0001(13) -0.0050(13)
C43 0.0258(19) 0.032(2) 0.0158(16) -0.0090(17) -0.0007(14) -0.0099(15)
C44 0.0214(18) 0.037(2) 0.0152(16) 0.0030(17) -0.0031(13) -0.0065(15)
C45 0.031(2) 0.0212(19) 0.0255(18) 0.0032(17) -0.0052(15) -0.0061(15)
C46 0.0248(18) 0.0212(18) 0.0205(17) -0.0038(16) -0.0038(14) -0.0070(14)
C51 0.0142(15) 0.0138(16) 0.0153(15) -0.0017(14) 0.0011(12) -0.0056(13)
C52 0.0209(17) 0.0097(16) 0.0212(16) 0.0018(14) -0.0039(13) -0.0035(13)
F52 0.0324(11) 0.0128(10) 0.0262(10) 0.0015(9) -0.0097(8) -0.0058(8)
C53 0.0227(18) 0.0178(18) 0.0172(16) 0.0005(15) -0.0081(13) -0.0004(13)
F53 0.0399(13) 0.0222(11) 0.0278(11) 0.0074(10) -0.0230(9) -0.0025(9)
C54 0.0261(18) 0.0237(19) 0.0168(16) -0.0064(16) -0.0094(13) -0.0072(14)
F54 0.0405(13) 0.0322(12) 0.0249(10) -0.0049(10) -0.0187(9) -0.0107(9)
C55 0.0204(17) 0.0142(17) 0.0167(16) -0.0029(14) -0.0025(13) -0.0055(13)
F55 0.0287(11) 0.0160(10) 0.0252(10) -0.0035(9) -0.0069(8) -0.0101(8)
C56 0.0124(15) 0.0116(16) 0.0131(14) 0.0010(13) -0.0035(12) -0.0016(12)
F56 0.0212(10) 0.0102(9) 0.0179(9) 0.0019(8) -0.0070(7) -0.0044(7)
C61 0.0172(16) 0.0107(15) 0.0129(15) -0.0021(13) -0.0045(12) -0.0001(12)
C62 0.0214(17) 0.0132(16) 0.0188(16) -0.0011(14) -0.0046(13) -0.0056(13)
F62 0.0175(10) 0.0285(11) 0.0287(10) -0.0027(9) -0.0053(8) -0.0155(9)
C63 0.0126(16) 0.0175(17) 0.0210(16) 0.0004(14) -0.0028(13) -0.0034(13)
F63 0.0140(10) 0.0357(12) 0.0302(10) 0.0019(9) -0.0022(8) -0.0138(9)
C64 0.0202(17) 0.0173(17) 0.0169(16) 0.0020(15) 0.0031(13) -0.0059(13)
F64 0.0257(11) 0.0318(12) 0.0263(10) 0.0015(9) 0.0014(8) -0.0161(9)
C65 0.0266(18) 0.0143(16) 0.0155(15) -0.0079(15) -0.0018(13) -0.0053(13)
F65 0.0312(11) 0.0246(11) 0.0195(9) -0.0087(9) -0.0025(8) -0.0114(8)
C66 0.0171(16) 0.0142(16) 0.0177(16) -0.0049(14) 0.0005(12) -0.0048(13)
F66 0.0169(9) 0.0197(10) 0.0230(9) -0.0051(8) -0.0012(7) -0.0096(8)
C71 0.0168(16) 0.0127(16) 0.0125(14) -0.0018(14) -0.0040(12) -0.0052(12)
C72 0.0268(18) 0.0127(17) 0.0146(15) -0.0073(15) -0.0024(13) -0.0027(13)
F72 0.0238(10) 0.0136(10) 0.0241(10) -0.0010(8) 0.0043(8) -0.0075(8)
C73 0.0204(17) 0.0214(18) 0.0168(16) -0.0047(15) 0.0010(13) -0.0054(14)
F73 0.0336(12) 0.0279(12) 0.0280(11) -0.0033(10) 0.0150(9) -0.0064(9)
C74 0.0283(19) 0.0227(19) 0.0139(15) -0.0155(16) 0.0016(13) -0.0034(13)
F74 0.0447(13) 0.0303(12) 0.0241(10) -0.0216(11) 0.0109(9) -0.0035(9)
C75 0.037(2) 0.0141(17) 0.0141(16) -0.0100(16) -0.0069(14) -0.0028(13)
F75 0.0612(15) 0.0159(10) 0.0206(10) -0.0173(11) 0.0018(9) -0.0043(8)
C76 0.0239(18) 0.0180(17) 0.0121(15) -0.0047(15) -0.0008(13) -0.0063(13)
F76 0.0365(12) 0.0146(10) 0.0217(10) -0.0034(9) 0.0029(8) -0.0075(8)
C81 0.0128(15) 0.0185(17) 0.0136(15) -0.0024(14) 0.0014(12) -0.0089(13)
C82 0.0190(17) 0.0164(17) 0.0146(15) -0.0083(14) 0.0012(12) -0.0056(13)
F82 0.0190(10) 0.0225(10) 0.0220(9) -0.0105(9) -0.0028(7) -0.0029(8)
C83 0.0170(16) 0.0191(17) 0.0167(15) -0.0005(14) -0.0085(12) -0.0050(13)
F83 0.0229(10) 0.0312(12) 0.0270(10) -0.0050(9) -0.0130(8) -0.0056(9)
C84 0.0269(18) 0.0147(17) 0.0128(15) 0.0004(15) -0.0048(13) -0.0031(13)
F84 0.0423(13) 0.0198(11) 0.0222(10) -0.0047(10) -0.0165(9) 0.0043(8)
C85 0.0257(18) 0.0131(16) 0.0150(15) -0.0083(15) 0.0004(13) -0.0058(13)
F85 0.0350(12) 0.0210(10) 0.0177(9) -0.0154(9) -0.0005(8) -0.0012(8)
C86 0.0175(16) 0.0188(17) 0.0141(15) -0.0065(14) -0.0010(12) -0.0070(13)
F86 0.0154(9) 0.0218(10) 0.0202(9) -0.0070(8) -0.0016(7) -0.0050(8)
C91 0.071(3) 0.044(3) 0.052(3) -0.012(3) -0.018(2) -0.023(2)
Cl1 0.0429(6) 0.0385(6) 0.0560(6) -0.0068(5) -0.0195(5) -0.0112(5)
Cl2 0.0435(6) 0.0360(6) 0.0456(6) -0.0069(5) -0.0097(5) -0.0069(5)

loop_
_atom_type_symbol
_atom_type_description
_atom_type_scat_dispersion_real
_atom_type_scat_dispersion_imag
_atom_type_scat_source
C C 0.0181 0.0091 'International Tables Vol C Tables 4.2.6.8 and 6.1.1.4'
H H 0.0000 0.0000 'International Tables Vol C Tables 4.2.6.8 and 6.1.1.4'
B B 0.0090 0.0039 'International Tables Vol C Tables 4.2.6.8 and 6.1.1.4'
O O 0.0492 0.0322 'International Tables Vol C Tables 4.2.6.8 and 6.1.1.4'
F F 0.0727 0.0534 'International Tables Vol C Tables 4.2.6.8 and 6.1.1.4'
P P 0.2955 0.4335 'International Tables Vol C Tables 4.2.6.8 and 6.1.1.4'
Zr Zr -0.1862 2.2449 'International Tables Vol C Tables 4.2.6.8 and 6.1.1.4'
Cl Cl 0.3639 0.7018 'International Tables Vol C Tables 4.2.6.8 and 6.1.1.4'

loop_
_geom_angle_atom_site_label_1
_geom_angle_atom_site_label_2
_geom_angle_atom_site_label_3
_geom_angle
C41 P1 C31 109.24(14)
C41 P1 C21 107.74(14)
C31 P1 C21 111.06(15)
C41 P1 C1 112.08(15)
C31 P1 C1 107.02(14)
C21 P1 C1 109.74(14)
O1 Zr1 C22 85.88(10)
O1 Zr1 C11 104.64(10)
C22 Zr1 C11 133.26(12)
O1 Zr1 C17 136.04(10)
C22 Zr1 C17 92.09(11)
C11 Zr1 C17 108.28(11)
O1 Zr1 C18 105.95(10)
C22 Zr1 C18 75.56(11)
C11 Zr1 C18 139.14(10)
C17 Zr1 C18 32.61(10)
O1 Zr1 C15 84.03(11)
C22 Zr1 C15 108.03(13)
C11 Zr1 C15 32.31(11)
C17 Zr1 C15 137.20(11)
C18 Zr1 C15 169.76(11)
O1 Zr1 C20 93.43(10)
C22 Zr1 C20 126.69(11)
C11 Zr1 C20 98.49(12)
C17 Zr1 C20 53.82(11)
C18 Zr1 C20 53.43(11)
C15 Zr1 C20 124.94(13)
O1 Zr1 C16 125.85(11)
C22 Zr1 C16 124.14(11)
C11 Zr1 C16 86.46(11)
C17 Zr1 C16 32.35(11)
C18 Zr1 C16 53.57(10)
C15 Zr1 C16 118.75(11)
C20 Zr1 C16 32.57(11)
O1 Zr1 C14 97.49(13)
C22 Zr1 C14 80.58(13)
C11 Zr1 C14 53.18(13)
C17 Zr1 C14 125.52(15)
C18 Zr1 C14 144.90(15)
C15 Zr1 C14 31.65(15)
C20 Zr1 C14 151.40(12)
C16 Zr1 C14 128.35(12)
O1 Zr1 C19 82.75(10)
C22 Zr1 C19 95.31(11)
C11 Zr1 C19 130.82(11)
C17 Zr1 C19 53.68(11)
C18 Zr1 C19 31.96(11)
C15 Zr1 C19 152.19(14)
C20 Zr1 C19 32.43(10)
C16 Zr1 C19 53.69(10)
C14 Zr1 C19 175.84(13)
O1 Zr1 C13 129.66(14)
C22 Zr1 C13 84.85(12)
C11 Zr1 C13 53.12(13)
C17 Zr1 C13 93.69(14)
C18 Zr1 C13 119.16(13)
C15 Zr1 C13 52.80(15)
C20 Zr1 C13 130.55(14)
C16 Zr1 C13 99.66(14)
C14 Zr1 C13 32.17(15)
C19 Zr1 C13 147.37(14)
O1 Zr1 C12 135.71(10)
C22 Zr1 C12 115.46(12)
C11 Zr1 C12 32.38(12)
C17 Zr1 C12 84.11(11)
C18 Zr1 C12 116.53(11)
C15 Zr1 C12 53.23(12)
C20 Zr1 C12 101.62(12)
C16 Zr1 C12 75.37(12)
C14 Zr1 C12 53.15(12)
C19 Zr1 C12 129.06(11)
C13 Zr1 C12 31.85(13)
C61 B1 C71 115.4(3)
C61 B1 C81 102.5(2)
C71 B1 C81 111.8(3)
C61 B1 C51 113.2(3)
C71 B1 C51 100.6(2)
C81 B1 C51 113.9(3)
O1 C1 C3 110.3(3)
O1 C1 C2 111.9(3)
C3 C1 C2 110.0(3)
O1 C1 P1 103.7(2)
C3 C1 P1 113.2(2)
C2 C1 P1 107.5(2)
C1 O1 Zr1 146.1(2)
C1 C2 H2A 109.5
C1 C2 H2B 109.5
H2A C2 H2B 109.5
C1 C2 H2C 109.5
H2A C2 H2C 109.5
H2B C2 H2C 109.5
C1 C3 H3A 109.5
C1 C3 H3B 109.5
H3A C3 H3B 109.5
C1 C3 H3C 109.5
H3A C3 H3C 109.5
H3B C3 H3C 109.5
C15 C11 C12 108.3(4)
C15 C11 Zr1 75.00(19)
C12 C11 Zr1 75.97(18)
C15 C11 H11 125.8
C12 C11 H11 125.8
Zr1 C11 H11 115.3
C13 C12 C11 106.8(3)
C13 C12 Zr1 73.7(2)
C11 C12 Zr1 71.65(18)
C13 C12 H12 126.6
C11 C12 H12 126.6
Zr1 C12 H12 120.0
C12 C13 C14 108.5(4)
C12 C13 Zr1 74.4(2)
C14 C13 Zr1 73.6(2)
C12 C13 H13 125.8
C14 C13 H13 125.8
Zr1 C13 H13 118.1
C15 C14 C13 108.0(4)
C15 C14 Zr1 73.8(2)
C13 C14 Zr1 74.2(2)
C15 C14 H14 126.0
C13 C14 H14 126.0
Zr1 C14 H14 117.9
C14 C15 C11 108.3(4)
C14 C15 Zr1 74.5(2)
C11 C15 Zr1 72.69(19)
C14 C15 H15 125.8
C11 C15 H15 125.8
Zr1 C15 H15 118.8
C17 C16 C20 107.7(3)
C17 C16 Zr1 72.86(19)
C20 C16 Zr1 73.53(18)
C17 C16 H16 126.2
C20 C16 H16 126.2
Zr1 C16 H16 119.3
C16 C17 C18 108.0(3)
C16 C17 Zr1 74.79(18)
C18 C17 Zr1 74.31(18)
C16 C17 H17 126.0
C18 C17 H17 126.0
Zr1 C17 H17 116.9
C19 C18 C17 108.6(3)
C19 C18 Zr1 74.72(18)
C17 C18 Zr1 73.09(18)
C19 C18 H18 125.7
C17 C18 H18 125.7
Zr1 C18 H18 118.4
C18 C19 C20 107.8(3)
C18 C19 Zr1 73.32(18)
C20 C19 Zr1 73.26(18)
C18 C19 H19 126.1
C20 C19 H19 126.1
Zr1 C19 H19 119.2
C19 C20 C16 107.9(3)
C19 C20 Zr1 74.31(19)
C16 C20 Zr1 73.90(19)
C19 C20 H20 126.1
C16 C20 H20 126.1
Zr1 C20 H20 117.7
C26 C21 C22 122.2(3)
C26 C21 P1 114.6(2)
C22 C21 P1 122.8(2)
C23 C22 C21 114.5(3)
C23 C22 Zr1 119.1(2)
C21 C22 Zr1 126.4(2)
C24 C23 C22 123.8(3)
C24 C23 H23 118.1
C22 C23 H23 118.1
C23 C24 C25 120.4(3)
C23 C24 H24 119.8
C25 C24 H24 119.8
C26 C25 C24 118.4(3)
C26 C25 H25 120.8
C24 C25 H25 120.8
C25 C26 C21 120.6(3)
C25 C26 H26 119.7
C21 C26 H26 119.7
C32 C31 C36 119.3(3)
C32 C31 P1 120.0(2)
C36 C31 P1 120.4(3)
C33 C32 C31 120.4(3)
C33 C32 H32 119.8
C31 C32 H32 119.8
C34 C33 C32 119.6(4)
C34 C33 H33 120.2
C32 C33 H33 120.2
C35 C34 C33 120.5(3)
C35 C34 H34 119.7
C33 C34 H34 119.7
C34 C35 C36 120.4(3)
C34 C35 H35 119.8
C36 C35 H35 119.8
C35 C36 C31 119.7(3)
C35 C36 H36 120.1
C31 C36 H36 120.1
C46 C41 C42 118.9(3)
C46 C41 P1 122.4(3)
C42 C41 P1 118.7(3)
C43 C42 C41 119.9(3)
C43 C42 H42 120.0
C41 C42 H42 120.0
C44 C43 C42 120.2(3)
C44 C43 H43 119.9
C42 C43 H43 119.9
C43 C44 C45 120.3(3)
C43 C44 H44 119.9
C45 C44 H44 119.9
C46 C45 C44 119.6(3)
C46 C45 H45 120.2
C44 C45 H45 120.2
C45 C46 C41 121.0(3)
C45 C46 H46 119.5
C41 C46 H46 119.5
C56 C51 C52 113.8(3)
C56 C51 B1 127.1(3)
C52 C51 B1 118.9(3)
F52 C52 C53 116.2(3)
F52 C52 C51 119.9(3)
C53 C52 C51 124.0(3)
F53 C53 C54 119.6(3)
F53 C53 C52 120.6(3)
C54 C53 C52 119.8(3)
F54 C54 C55 120.6(3)
F54 C54 C53 120.4(3)
C55 C54 C53 119.0(3)
F55 C55 C54 120.0(3)
F55 C55 C56 120.2(3)
C54 C55 C56 119.8(3)
F56 C56 C51 121.4(3)
F56 C56 C55 115.0(3)
C51 C56 C55 123.6(3)
C62 C61 C66 112.2(3)
C62 C61 B1 127.3(3)
C66 C61 B1 120.1(3)
F62 C62 C63 114.0(3)
F62 C62 C61 121.2(3)
C63 C62 C61 124.8(3)
F63 C63 C62 121.5(3)
F63 C63 C64 118.7(3)
C62 C63 C64 119.7(3)
F64 C64 C65 120.5(3)
F64 C64 C63 121.0(3)
C65 C64 C63 118.4(3)
F65 C65 C66 121.4(3)
F65 C65 C64 119.3(3)
C66 C65 C64 119.2(3)
F66 C66 C65 116.0(3)
F66 C66 C61 118.5(3)
C65 C66 C61 125.6(3)
C76 C71 C72 113.0(3)
C76 C71 B1 127.6(3)
C72 C71 B1 119.1(3)
F72 C72 C73 115.3(3)
F72 C72 C71 119.5(3)
C73 C72 C71 125.1(3)
F73 C73 C72 120.4(3)
F73 C73 C74 121.0(3)
C72 C73 C74 118.5(3)
F74 C74 C75 120.4(3)
F74 C74 C73 120.5(3)
C75 C74 C73 119.1(3)
F75 C75 C74 119.3(3)
F75 C75 C76 120.7(3)
C74 C75 C76 120.0(3)
F76 C76 C71 120.3(3)
F76 C76 C75 115.4(3)
C71 C76 C75 124.2(3)
C82 C81 C86 113.4(3)
C82 C81 B1 126.9(3)
C86 C81 B1 119.5(3)
F82 C82 C81 121.5(3)
F82 C82 C83 114.7(3)
C81 C82 C83 123.8(3)
F83 C83 C84 119.9(3)
F83 C83 C82 120.1(3)
C84 C83 C82 120.0(3)
F84 C84 C83 120.8(3)
F84 C84 C85 120.6(3)
C83 C84 C85 118.6(3)
F85 C85 C84 119.6(3)
F85 C85 C86 120.9(3)
C84 C85 C86 119.5(3)
F86 C86 C85 116.0(3)
F86 C86 C81 119.4(3)
C85 C86 C81 124.6(3)
Cl1 C91 Cl2 112.4(3)
Cl1 C91 H91A 109.1
Cl2 C91 H91A 109.1
Cl1 C91 H91B 109.1
Cl2 C91 H91B 109.1
H91A C91 H91B 107.8

loop_
_geom_bond_atom_site_label_1
_geom_bond_atom_site_label_2
_geom_bond_distance
P1 C41 1.805(3)
P1 C31 1.809(3)
P1 C21 1.812(3)
P1 C1 1.877(3)
Zr1 O1 1.969(2)
Zr1 C22 2.337(3)
Zr1 C11 2.494(3)
Zr1 C17 2.506(3)
Zr1 C18 2.521(3)
Zr1 C15 2.523(3)
Zr1 C20 2.526(3)
Zr1 C16 2.530(3)
Zr1 C14 2.531(4)
Zr1 C19 2.539(3)
Zr1 C13 2.540(4)
Zr1 C12 2.549(3)
B1 C61 1.649(5)
B1 C71 1.658(4)
B1 C81 1.658(5)
B1 C51 1.665(4)
C1 O1 1.397(4)
C1 C3 1.518(5)
C1 C2 1.528(5)
C2 H2A 0.98
C2 H2B 0.98
C2 H2C 0.98
C3 H3A 0.98
C3 H3B 0.98
C3 H3C 0.98
C11 C15 1.396(5)
C11 C12 1.407(5)
C11 H11 0.95
C12 C13 1.396(6)
C12 H12 0.95
C13 C14 1.405(7)
C13 H13 0.95
C14 C15 1.378(7)
C14 H14 0.95
C15 H15 0.95
C16 C17 1.403(5)
C16 C20 1.418(5)
C16 H16 0.95
C17 C18 1.411(4)
C17 H17 0.95
C18 C19 1.393(5)
C18 H18 0.95
C19 C20 1.414(5)
C19 H19 0.95
C20 H20 0.95
C21 C26 1.409(5)
C21 C22 1.411(4)
C22 C23 1.405(5)
C23 C24 1.381(5)
C23 H23 0.95
C24 C25 1.389(5)
C24 H24 0.95
C25 C26 1.384(5)
C25 H25 0.95
C26 H26 0.95
C31 C32 1.393(5)
C31 C36 1.402(4)
C32 C33 1.389(5)
C32 H32 0.95
C33 C34 1.386(5)
C33 H33 0.95
C34 C35 1.374(5)
C34 H34 0.95
C35 C36 1.388(5)
C35 H35 0.95
C36 H36 0.95
C41 C46 1.387(5)
C41 C42 1.403(4)
C42 C43 1.388(5)
C42 H42 0.95
C43 C44 1.378(5)
C43 H43 0.95
C44 C45 1.390(5)
C44 H44 0.95
C45 C46 1.382(5)
C45 H45 0.95
C46 H46 0.95
C51 C56 1.387(4)
C51 C52 1.388(4)
C52 F52 1.352(4)
C52 C53 1.380(5)
C53 F53 1.350(4)
C53 C54 1.375(5)
C54 F54 1.347(3)
C54 C55 1.363(5)
C55 F55 1.347(4)
C55 C56 1.395(4)
C56 F56 1.349(3)
C61 C62 1.389(4)
C61 C66 1.394(4)
C62 F62 1.359(4)
C62 C63 1.375(5)
C63 F63 1.345(3)
C63 C64 1.382(5)
C64 F64 1.346(4)
C64 C65 1.379(5)
C65 F65 1.351(3)
C65 C66 1.369(5)
C66 F66 1.367(3)
C71 C76 1.383(4)
C71 C72 1.389(5)
C72 F72 1.350(4)
C72 C73 1.381(4)
C73 F73 1.334(4)
C73 C74 1.385(5)
C74 F74 1.347(4)
C74 C75 1.363(5)
C75 F75 1.349(4)
C75 C76 1.383(4)
C76 F76 1.356(4)
C81 C82 1.385(4)
C81 C86 1.387(4)
C82 F82 1.353(3)
C82 C83 1.388(4)
C83 F83 1.349(4)
C83 C84 1.373(5)
C84 F84 1.342(4)
C84 C85 1.375(5)
C85 F85 1.349(3)
C85 C86 1.379(5)
C86 F86 1.357(3)
C91 Cl1 1.749(5)
C91 Cl2 1.767(5)
C91 H91A 0.99
C91 H91B 0.99

loop_
_geom_torsion_atom_site_label_1
_geom_torsion_atom_site_label_2
_geom_torsion_atom_site_label_3
_geom_torsion_atom_site_label_4
_geom_torsion
C41 P1 C1 O1 66.5(2)
C31 P1 C1 O1 -173.8(2)
C21 P1 C1 O1 -53.2(2)
C41 P1 C1 C3 -53.1(3)
C31 P1 C1 C3 66.6(3)
C21 P1 C1 C3 -172.8(2)
C41 P1 C1 C2 -174.8(2)
C31 P1 C1 C2 -55.0(2)
C21 P1 C1 C2 65.6(2)
C3 C1 O1 Zr1 178.6(2)
C2 C1 O1 Zr1 -58.5(4)
P1 C1 O1 Zr1 57.1(4)
C15 C11 C12 C13 -2.8(4)
Zr1 C11 C12 C13 65.9(2)
C15 C11 C12 Zr1 -68.7(2)
C11 C12 C13 C14 1.8(4)
Zr1 C12 C13 C14 66.3(3)
C11 C12 C13 Zr1 -64.5(2)
C12 C13 C14 C15 -0.1(4)
Zr1 C13 C14 C15 66.7(3)
C12 C13 C14 Zr1 -66.8(3)
C13 C14 C15 C11 -1.6(4)
Zr1 C14 C15 C11 65.3(2)
C13 C14 C15 Zr1 -67.0(3)
C12 C11 C15 C14 2.8(4)
Zr1 C11 C15 C14 -66.5(3)
C12 C11 C15 Zr1 69.3(2)
C20 C16 C17 C18 -1.7(4)
Zr1 C16 C17 C18 -67.5(2)
C20 C16 C17 Zr1 65.8(2)
C16 C17 C18 C19 1.0(4)
Zr1 C17 C18 C19 -66.9(2)
C16 C17 C18 Zr1 67.8(2)
C17 C18 C19 C20 0.1(4)
Zr1 C18 C19 C20 -65.7(2)
C17 C18 C19 Zr1 65.8(2)
C18 C19 C20 C16 -1.1(4)
Zr1 C19 C20 C16 -66.8(2)
C18 C19 C20 Zr1 65.7(2)
C17 C16 C20 C19 1.7(4)
Zr1 C16 C20 C19 67.1(2)
C17 C16 C20 Zr1 -65.4(2)
C41 P1 C21 C26 88.4(3)
C31 P1 C21 C26 -31.2(3)
C1 P1 C21 C26 -149.3(2)
C41 P1 C21 C22 -84.4(3)
C31 P1 C21 C22 156.0(2)
C1 P1 C21 C22 37.9(3)
C26 C21 C22 C23 0.0(4)
P1 C21 C22 C23 172.3(2)
C26 C21 C22 Zr1 -178.1(2)
P1 C21 C22 Zr1 -5.8(4)
C21 C22 C23 C24 1.4(5)
Zr1 C22 C23 C24 179.7(2)
C22 C23 C24 C25 -1.8(5)
C23 C24 C25 C26 0.7(5)
C24 C25 C26 C21 0.8(5)
C22 C21 C26 C25 -1.1(5)
P1 C21 C26 C25 -174.0(3)
C41 P1 C31 C32 -157.8(3)
C21 P1 C31 C32 -39.1(3)
C1 P1 C31 C32 80.6(3)
C41 P1 C31 C36 28.7(3)
C21 P1 C31 C36 147.4(2)
C1 P1 C31 C36 -92.9(3)
C36 C31 C32 C33 -0.2(5)
P1 C31 C32 C33 -173.8(3)
C31 C32 C33 C34 1.1(6)
C32 C33 C34 C35 -0.7(6)
C33 C34 C35 C36 -0.4(5)
C34 C35 C36 C31 1.3(5)
C32 C31 C36 C35 -1.0(5)
P1 C31 C36 C35 172.6(3)
C31 P1 C41 C46 -68.7(3)
C21 P1 C41 C46 170.6(3)
C1 P1 C41 C46 49.7(3)
C31 P1 C41 C42 110.6(3)
C21 P1 C41 C42 -10.1(3)
C1 P1 C41 C42 -130.9(2)
C46 C41 C42 C43 -1.4(5)
P1 C41 C42 C43 179.2(2)
C41 C42 C43 C44 1.0(5)
C42 C43 C44 C45 0.2(5)
C43 C44 C45 C46 -1.0(5)
C44 C45 C46 C41 0.6(5)
C42 C41 C46 C45 0.6(5)
P1 C41 C46 C45 179.9(3)
C61 B1 C51 C56 -131.4(3)
C71 B1 C51 C56 104.9(3)
C81 B1 C51 C56 -14.8(4)
C61 B1 C51 C52 55.0(4)
C71 B1 C51 C52 -68.6(3)
C81 B1 C51 C52 171.6(3)
C56 C51 C52 F52 -177.5(3)
B1 C51 C52 F52 -3.1(4)
C56 C51 C52 C53 3.9(5)
B1 C51 C52 C53 178.4(3)
F52 C52 C53 F53 -1.0(5)
C51 C52 C53 F53 177.6(3)
F52 C52 C53 C54 179.3(3)
C51 C52 C53 C54 -2.1(5)
F53 C53 C54 F54 0.6(5)
C52 C53 C54 F54 -179.7(3)
F53 C53 C54 C55 -179.8(3)
C52 C53 C54 C55 -0.1(5)
F54 C54 C55 F55 0.0(5)
C53 C54 C55 F55 -179.6(3)
F54 C54 C55 C56 179.7(3)
C53 C54 C55 C56 0.1(5)
C52 C51 C56 F56 176.4(3)
B1 C51 C56 F56 2.5(5)
C52 C51 C56 C55 -3.9(4)
B1 C51 C56 C55 -177.7(3)
F55 C55 C56 F56 1.5(4)
C54 C55 C56 F56 -178.2(3)
F55 C55 C56 C51 -178.2(3)
C54 C55 C56 C51 2.0(5)
C71 B1 C61 C62 129.3(3)
C81 B1 C61 C62 -108.9(3)
C51 B1 C61 C62 14.2(4)
C71 B1 C61 C66 -58.7(4)
C81 B1 C61 C66 63.1(3)
C51 B1 C61 C66 -173.8(3)
C66 C61 C62 F62 -176.5(3)
B1 C61 C62 F62 -4.0(5)
C66 C61 C62 C63 2.5(5)
B1 C61 C62 C63 175.0(3)
F62 C62 C63 F63 -1.3(4)
C61 C62 C63 F63 179.7(3)
F62 C62 C63 C64 177.8(3)
C61 C62 C63 C64 -1.3(5)
F63 C63 C64 F64 0.4(5)
C62 C63 C64 F64 -178.7(3)
F63 C63 C64 C65 178.4(3)
C62 C63 C64 C65 -0.7(5)
F64 C64 C65 F65 0.0(5)
C63 C64 C65 F65 -178.0(3)
F64 C64 C65 C66 179.1(3)
C63 C64 C65 C66 1.1(5)
F65 C65 C66 F66 -0.2(4)
C64 C65 C66 F66 -179.3(3)
F65 C65 C66 C61 179.4(3)
C64 C65 C66 C61 0.4(5)
C62 C61 C66 F66 177.6(3)
B1 C61 C66 F66 4.4(4)
C62 C61 C66 C65 -2.1(5)
B1 C61 C66 C65 -175.2(3)
C61 B1 C71 C76 -15.3(4)
C81 B1 C71 C76 -132.0(3)
C51 B1 C71 C76 106.8(3)
C61 B1 C71 C72 172.0(3)
C81 B1 C71 C72 55.3(4)
C51 B1 C71 C72 -65.9(3)
C76 C71 C72 F72 -179.7(3)
B1 C71 C72 F72 -6.0(4)
C76 C71 C72 C73 0.0(5)
B1 C71 C72 C73 173.6(3)
F72 C72 C73 F73 0.1(4)
C71 C72 C73 F73 -179.6(3)
F72 C72 C73 C74 179.2(3)
C71 C72 C73 C74 -0.5(5)
F73 C73 C74 F74 -0.9(5)
C72 C73 C74 F74 180.0(3)
F73 C73 C74 C75 -179.9(3)
C72 C73 C74 C75 1.0(5)
F74 C74 C75 F75 0.9(5)
C73 C74 C75 F75 179.9(3)
F74 C74 C75 C76 -179.9(3)
C73 C74 C75 C76 -0.9(5)
C72 C71 C76 F76 179.1(3)
B1 C71 C76 F76 6.1(5)
C72 C71 C76 C75 0.1(4)
B1 C71 C76 C75 -172.9(3)
F75 C75 C76 F76 0.5(4)
C74 C75 C76 F76 -178.6(3)
F75 C75 C76 C71 179.5(3)
C74 C75 C76 C71 0.4(5)
C61 B1 C81 C82 -103.9(3)
C71 B1 C81 C82 20.3(4)
C51 B1 C81 C82 133.5(3)
C61 B1 C81 C86 70.6(3)
C71 B1 C81 C86 -165.1(3)
C51 B1 C81 C86 -52.0(4)
C86 C81 C82 F82 -178.6(3)
B1 C81 C82 F82 -3.8(5)
C86 C81 C82 C83 2.2(5)
B1 C81 C82 C83 177.1(3)
F82 C82 C83 F83 -0.8(4)
C81 C82 C83 F83 178.4(3)
F82 C82 C83 C84 -179.0(3)
C81 C82 C83 C84 0.2(5)
F83 C83 C84 F84 -0.4(5)
C82 C83 C84 F84 177.9(3)
F83 C83 C84 C85 -179.9(3)
C82 C83 C84 C85 -1.7(5)
F84 C84 C85 F85 0.7(5)
C83 C84 C85 F85 -179.8(3)
F84 C84 C85 C86 -178.9(3)
C83 C84 C85 C86 0.7(5)
F85 C85 C86 F86 1.4(4)
C84 C85 C86 F86 -179.1(3)
F85 C85 C86 C81 -177.5(3)
C84 C85 C86 C81 2.0(5)
C82 C81 C86 F86 177.8(3)
B1 C81 C86 F86 2.5(4)
C82 C81 C86 C85 -3.4(5)
B1 C81 C86 C85 -178.6(3)
